data_2104910
loop_
_publ_author_name
'Gryl, Marlena'
'Krawczuk-Pantula, Anna'
'Stadnicka, Katarzyna'

_publ_section_title
;
 Charge-density analysis in polymorphs of urea--barbituric acid
 co-crystals
;
_journal_coeditor_code GW5010
_journal_issue 2
_journal_name_full 'Acta Crystallographica Section B'
_journal_page_first 144
_journal_page_last 154
_journal_paper_doi 10.1107/S0108768111002412
_journal_volume 67
_journal_year 2011
_chemical_compound_source 'synthesis as described'
_chemical_formula_moiety 'C4 H4 N2 O3, C H4 N2 O '
_chemical_formula_sum 'C5 H8 N4 O4'
_chemical_formula_weight 188.15
_chemical_name_common 'barbituric acid urea addition compound'
_chemical_name_systematic
; 
2,4,6(1H,3H,5H)-Pyrimidinetrione urea addition compound
;
_space_group_IT_number 14
_symmetry_cell_setting monoclinic
_symmetry_space_group_name_Hall '-P 2ybc'
_symmetry_space_group_name_H-M 'P 1 21/c 1'
_cell_angle_alpha 90
_cell_angle_beta 96.727(1)
_cell_angle_gamma 90
_cell_formula_units_Z 4
_cell_length_a 7.8123(1)
_cell_length_b 6.9384(1)
_cell_length_c 14.1179(3)
_cell_measurement_reflns_used 6744
_cell_measurement_temperature 100(2)
_cell_measurement_theta_max 47.60
_cell_measurement_theta_min 0.998
_cell_measurement_wavelength 0.71073
_cell_volume 759.99(2)
_computing_cell_refinement 'DENZO-SMN (Otwinowski & Minor, 1997)'
_computing_data_collection 'KappaCCD Server Software (Nonius, 1997)'
_computing_data_reduction 'HKL DENZO and Scalepack (Otwinowski & Minor, 1997)'
_computing_molecular_graphics
;
  PLATON (Spek, 2003); ORTEP-3 for Windows (Farrugia, 1997); MERCURY (Version
  1.4; Macrae et al., 2006)
;
_computing_publication_material 'Volkov et al, (2006)'
_computing_structure_refinement 'Volkov et al, (2006)'
_computing_structure_solution 'SIR92 (Altomare et al., 1994)'
_diffrn_ambient_temperature 100(2)
_diffrn_detector 'CCD plate'
_diffrn_detector_area_resol_mean 9
_diffrn_measured_fraction_theta_full 0.987
_diffrn_measured_fraction_theta_max 0.987
_diffrn_measurement_device '95mm CCD camera on \k-goniostat'
_diffrn_measurement_device_type KappaCCD
_diffrn_measurement_method '\w scans at\c=55\%'
_diffrn_radiation_monochromator 'horizontally mounted graphite crystal'
_diffrn_radiation_source 'fine focus sealed tube'
_diffrn_radiation_type 'Mo K\a'
_diffrn_radiation_wavelength 0.71073
_diffrn_reflns_av_R_equivalents 0.029
_diffrn_reflns_limit_h_max 16
_diffrn_reflns_limit_h_min -16
_diffrn_reflns_limit_k_max 14
_diffrn_reflns_limit_k_min 0
_diffrn_reflns_limit_l_max 28
_diffrn_reflns_limit_l_min 0
_diffrn_reflns_number 13521
_diffrn_reflns_reduction_process
;
 Merged with SORTAV
 R.H. Blessing, (1987) Cryst. Rev. 1, 3-58
 R.H. Blessing, (1989) J. Appl. Cryst. 22, 396-397
;
_diffrn_reflns_theta_full 47.60
_diffrn_reflns_theta_max 47.60
_diffrn_source 'Nonius KappaCCD'
_exptl_absorpt_coefficient_mu 0.143
_exptl_absorpt_correction_T_max 0.9929
_exptl_absorpt_correction_T_min 0.9386
_exptl_absorpt_correction_type multi-scan
_exptl_absorpt_process_details
;
        HKL DENZO and Scalepack (Otwinowski & Minor, 1997)
;
_exptl_crystal_colour 'pale yellow'
_exptl_crystal_density_diffrn 1.644
_exptl_crystal_density_method 'not measured'
_exptl_crystal_description plate
_exptl_crystal_F_000 392
_exptl_crystal_size_max 0.45
_exptl_crystal_size_mid 0.37
_exptl_crystal_size_min 0.05
_refine_diff_density_min -0.442
_refine_diff_density_rms 0.075
_refine_ls_extinction_method none
_refine_ls_goodness_of_fit_ref 1.358
_refine_ls_hydrogen_treatment constr
_refine_ls_matrix_type full
_refine_ls_number_parameters 276
_refine_ls_number_reflns 5793
_refine_ls_number_restraints 0
_refine_ls_R_factor_all 0.058
_refine_ls_R_factor_gt 0.036
_refine_ls_shift/su_max 0.001
_refine_ls_shift/su_mean 0.000
_refine_ls_structure_factor_coef F
_refine_ls_weighting_details
;
        calc w1 = 1/[s^2^(Fo)]
;
_refine_ls_weighting_scheme calc
_refine_ls_wR_factor_ref 0.029
_reflns_number_gt 5793
_reflns_number_total 7049
_reflns_threshold_expression >2/s(I)
_cod_data_source_file gw5010.cif
_cod_data_source_block I
_cod_depositor_comments
;
The following automatic conversions were performed:
'_symmetry_cell_setting' value 'Monoclinic' changed to 'monoclinic'
according to '/home/saulius/struct/CIF-dictionaries/cif_core.dic'
dictionary named 'cif_core.dic' version 2.4.1 from 2010-06-29.

Automatic conversion script
Id: cif_fix_enum 1555 2011-01-17 13:19:09Z saulius 
;
_cod_original_sg_symbol_H-M 'P 21/c'
_cod_database_code 2104910
_cod_database_fobs_code 2104910

loop_
_symmetry_equiv_pos_as_xyz
'x, y, z'
'-x, y+1/2, -z+1/2'
'-x, -y, -z'
'x, -y-1/2, z-1/2'

loop_
_atom_local_axes_atom_label
_atom_local_axes_atom0
_atom_local_axes_ax1
_atom_local_axes_atom1
_atom_local_axes_atom2
_atom_local_axes_ax2
O(2) C(2) Z O(2) N(3) Y
O(4) C(6) Z O(4) N(3) Y
O(6) C(4) Z O(6) N(1) Y
O(1) C(1) Z O(1) N(4) Y
N(1) H(1) Z N(1) C(2) Y
N(3) H(3) Z N(3) C(6) Y
N(2) H(2B) Z N(2) H(2A) Y
N(4) H(4A) Z N(4) H(4B) Y
C(2) O(2) Z C(2) N(1) Y
C(4) O(6) Z C(4) N(1) Y
C(5) H(5A) Z C(5) H(5B) Y
C(6) O(4) Z C(6) N(3) Y
C(1) O(1) Z C(1) N(4) Y
H(5A) C(5) Z H(5A) H(5B) Y
H(5B) C(5) Z H(5B) H(5A) Y
H(1) N(1) Z H(1) C(2) Y
H(3) N(3) Z H(3) C(6) Y
H(2A) N(2) Z H(2A) H(2B) Y
H(2B) N(2) Z H(2B) H(2A) Y
H(4A) N(4) Z H(4A) H(4B) Y
H(4B) N(4) Z H(4B) H(4A) Y

loop_
_atom_rho_multipole_atom_label
_atom_rho_multipole_coeff_Pv
_atom_rho_multipole_coeff_P00
_atom_rho_multipole_coeff_P11
_atom_rho_multipole_coeff_P1-1
_atom_rho_multipole_coeff_P10
_atom_rho_multipole_coeff_P20
_atom_rho_multipole_coeff_P21
_atom_rho_multipole_coeff_P2-1
_atom_rho_multipole_coeff_P22
_atom_rho_multipole_coeff_P2-2
_atom_rho_multipole_coeff_P30
_atom_rho_multipole_coeff_P31
_atom_rho_multipole_coeff_P3-1
_atom_rho_multipole_coeff_P32
_atom_rho_multipole_coeff_P3-2
_atom_rho_multipole_coeff_P33
_atom_rho_multipole_coeff_P3-3
_atom_rho_multipole_coeff_P40
_atom_rho_multipole_coeff_P41
_atom_rho_multipole_coeff_P4-1
_atom_rho_multipole_coeff_P42
_atom_rho_multipole_coeff_P4-2
_atom_rho_multipole_coeff_P43
_atom_rho_multipole_coeff_P4-3
_atom_rho_multipole_coeff_P44
_atom_rho_multipole_coeff_P4-4
_atom_rho_multipole_kappa
_atom_rho_multipole_kappa_prime0
_atom_rho_multipole_kappa_prime1
_atom_rho_multipole_kappa_prime2
_atom_rho_multipole_kappa_prime3
_atom_rho_multipole_kappa_prime4
_atom_rho_multipole_radial_slater_n0
_atom_rho_multipole_radial_slater_zeta0
_atom_rho_multipole_radial_slater_n1
_atom_rho_multipole_radial_slater_zeta1
_atom_rho_multipole_radial_slater_n2
_atom_rho_multipole_radial_slater_zeta2
_atom_rho_multipole_radial_slater_n3
_atom_rho_multipole_radial_slater_zeta3
_atom_rho_multipole_radial_slater_n4
_atom_rho_multipole_radial_slater_zeta4
O(2) 6.088(19) 0 0.00(2) -0.06(2) -0.22(4) -0.14(3) 0.02(2) 0.00(2) -0.18(2) -0.052(19) -0.03(3) 0.03(3) -0.11(3) 0.04(2) -0.02(2) 0.042(18) -0.008(17) 0 0 0 0 0 0 0 0 0 0.984052 0.45(3) 0.450205 0.450205 0.450205 0.450205 2 4.466 2 4.466 2 4.466 3 4.466 4 4.466
O(4) 6.045(14) 0 -0.016(8) 0.008(7) -0.054(9) -0.052(9) -0.001(8) -0.003(7) -0.100(7) -0.010(7) 0.010(7) 0.010(7) 0.003(6) 0.016(6) -0.006(6) 0.026(6) 0.032(6) 0 0 0 0 0 0 0 0 0 0.983683 0.88(5) 0.876276 0.876276 0.876276 0.876276 2 4.466 2 4.466 2 4.466 3 4.466 4 4.466
O(6) 6.0445 0 -0.0157 0.0079 -0.0537 -0.0517 -0.0014 -0.0034 -0.0999 -0.0095 0.0099 0.0099 0.0029 0.0158 -0.006 0.026 0.0322 0 0 0 0 0 0 0 0 0 0.983683 0.88(5) 0.876276 0.876276 0.876276 0.876276 2 4.466 2 4.466 2 4.466 3 4.466 4 4.466
O(1) 6.164(18) 0 -0.04(5) 0.10(5) -1.05(13) -0.67(8) -0.23(4) -0.12(4) -0.25(4) 0.04(3) -0.11(8) -0.11(6) -0.09(5) 0.14(6) 0.08(5) 0.02(5) -0.08(4) 0 0 0 0 0 0 0 0 0 0.983787 0.299(11) 0.29886 0.29886 0.29886 0.29886 2 4.466 2 4.466 2 4.466 3 4.466 4 4.466
N(1) 5.149(18) 0 -0.044(8) -0.003(8) 0.026(11) 0.035(10) -0.074(7) -0.011(7) -0.018(9) 0.000(8) 0.261(14) -0.121(8) 0.002(8) 0.178(11) -0.006(8) -0.008(8) 0.006(7) 0 0 0 0 0 0 0 0 0 0.98094 0.777(17) 0.777368 0.777368 0.777368 0.777368 2 3.83936 2 3.83936 2 3.83936 3 3.83936 4 3.83936
N(3) 5.1487 0 -0.0436 -0.0031 0.0264 0.0345 -0.0735 -0.0105 -0.0183 0.0003 0.2607 -0.1212 0.0017 0.1777 -0.0064 -0.0084 0.0057 0 0 0 0 0 0 0 0 0 0.98094 0.777(17) 0.777368 0.777368 0.777368 0.777368 2 3.83936 2 3.83936 2 3.83936 3 3.83936 4 3.83936
N(2) 5.231(18) 0 0.023(8) -0.025(11) -0.007(8) -0.001(9) -0.007(7) -0.003(8) -0.005(9) 0.013(7) 0.229(13) 0.004(7) 0.023(8) 0.143(10) -0.023(7) -0.022(7) -0.023(7) 0 0 0 0 0 0 0 0 0 0.981057 0.82(2) 0.823911 0.823911 0.823911 0.823911 2 3.83936 2 3.83936 2 3.83936 3 3.83936 4 3.83936
N(4) 5.2311 0 0.0229 -0.0251 -0.0071 -0.0007 -0.0071 -0.003 -0.005 0.0134 0.2291 0.0041 0.0231 0.1425 -0.0228 -0.0224 -0.0234 0 0 0 0 0 0 0 0 0 0.981057 0.82(2) 0.823911 0.823911 0.823911 0.823911 2 3.83936 2 3.83936 2 3.83936 3 3.83936 4 3.83936
C(2) 4.10(5) 0 -0.024(13) -0.001(12) 0.134(16) 0.227(13) -0.015(11) -0.002(11) -0.169(11) 0.019(9) 0.233(17) -0.016(11) -0.007(11) 0.203(14) -0.014(11) 0.002(10) 0.002(9) 0 0 0 0 0 0 0 0 0 0.973987 1.01(3) 1.011279 1.011279 1.011279 1.011279 2 3.1762 2 3.1762 2 3.1762 3 3.1762 4 3.1762
C(4) 3.96(2) 0 0.012(7) -0.046(9) 0.100(10) 0.233(10) 0.006(7) 0.032(8) -0.179(8) 0.000(7) 0.261(14) 0.008(8) 0.001(9) 0.192(11) -0.008(8) -0.001(7) 0.007(7) 0 0 0 0 0 0 0 0 0 0.982467 1.00(2) 1.000649 1.000649 1.000649 1.000649 2 3.1762 2 3.1762 2 3.1762 3 3.1762 4 3.1762
C(5) 4.17(3) 0 -0.014(10) 0.074(13) -0.016(12) 0.021(11) -0.019(10) 0.011(10) -0.050(12) -0.020(9) 0.164(17) -0.005(11) 0.027(10) -0.053(11) -0.004(10) 0.027(10) -0.205(17) 0 0 0 0 0 0 0 0 0 0.978642 0.95(3) 0.945714 0.945714 0.945714 0.945714 2 3.1762 2 3.1762 2 3.1762 3 3.1762 4 3.1762
C(6) 3.955 0 0.012 -0.0455 0.1003 0.2331 0.0062 0.0321 -0.1792 0 0.2605 0.0075 0.0013 0.1923 -0.0077 -0.0007 0.007 0 0 0 0 0 0 0 0 0 0.982467 1.00(2) 1.000649 1.000649 1.000649 1.000649 2 3.1762 2 3.1762 2 3.1762 3 3.1762 4 3.1762
C(1) 4.43(5) 0 -0.015(11) 0.004(9) 0.076(12) 0.159(10) -0.013(9) 0.023(8) -0.165(11) -0.018(8) 0.193(15) -0.006(8) -0.016(10) 0.158(13) -0.005(8) 0.003(9) 0.019(8) 0 0 0 0 0 0 0 0 0 0.97621 1.12(4) 1.11758 1.11758 1.11758 1.11758 2 3.1762 2 3.1762 2 3.1762 3 3.1762 4 3.1762
H(5A) 0.889(15) 0 0 0 0.104(9) 0 0 0 0 0 0 0 0 0 0 0 0 0 0 0 0 0 0 0 0 0 1.13 1.29 1.29 1.29 1.29 1.29 0 2 1 2 2 2 3 2 4 2
H(5B) 0.8886 0 0 0 0.104 0 0 0 0 0 0 0 0 0 0 0 0 0 0 0 0 0 0 0 0 0 1.13 1.29 1.29 1.29 1.29 1.29 0 2 1 2 2 2 3 2 4 2
H(1) 0.665(14) 0 0 0 0.118(8) 0 0 0 0 0 0 0 0 0 0 0 0 0 0 0 0 0 0 0 0 0 1.13 1.29 1.29 1.29 1.29 1.29 0 2 1 2 2 2 3 2 4 2
H(3) 0.6646 0 0 0 0.1178 0 0 0 0 0 0 0 0 0 0 0 0 0 0 0 0 0 0 0 0 0 1.13 1.29 1.29 1.29 1.29 1.29 0 2 1 2 2 2 3 2 4 2
H(2A) 0.795(10) 0 0 0 0.155(7) 0 0 0 0 0 0 0 0 0 0 0 0 0 0 0 0 0 0 0 0 0 1.13 1.29 1.29 1.29 1.29 1.29 0 2 1 2 2 2 3 2 4 2
H(2B) 0.7947 0 0 0 0.1549 0 0 0 0 0 0 0 0 0 0 0 0 0 0 0 0 0 0 0 0 0 1.13 1.29 1.29 1.29 1.29 1.29 0 2 1 2 2 2 3 2 4 2
H(4A) 0.7947 0 0 0 0.1549 0 0 0 0 0 0 0 0 0 0 0 0 0 0 0 0 0 0 0 0 0 1.13 1.29 1.29 1.29 1.29 1.29 0 2 1 2 2 2 3 2 4 2
H(4B) 0.7947 0 0 0 0.1549 0 0 0 0 0 0 0 0 0 0 0 0 0 0 0 0 0 0 0 0 0 1.13 1.29 1.29 1.29 1.29 1.29 0 2 1 2 2 2 3 2 4 2

loop_
_atom_site_aniso_label
_atom_site_aniso_U_11
_atom_site_aniso_U_22
_atom_site_aniso_U_33
_atom_site_aniso_U_23
_atom_site_aniso_U_13
_atom_site_aniso_U_12
O(2) 0.01248(11) 0.01123(10) 0.02163(13) -0.00558(9) -0.00226(9) 0.00070(8)
O(4) 0.01188(12) 0.01416(14) 0.01718(14) -0.00083(12) -0.00458(11) -0.00012(10)
O(6) 0.01454(12) 0.01655(13) 0.01823(14) -0.00408(13) -0.00060(12) 0.00623(11)
O(1) 0.01118(9) 0.01031(9) 0.01697(10) -0.00383(8) -0.00200(7) 0.00058(7)
N(1) 0.00865(10) 0.01036(10) 0.01265(11) -0.00128(9) -0.00087(8) 0.00111(8)
N(3) 0.00884(10) 0.01020(10) 0.01395(11) -0.00117(9) -0.00132(8) 0.00059(8)
N(2) 0.01129(11) 0.01203(12) 0.02002(14) -0.00350(10) -0.00378(10) 0.00025(9)
N(4) 0.01182(12) 0.01090(11) 0.02412(15) -0.00458(11) -0.00076(11) 0.00212(9)
C(2) 0.00889(12) 0.00917(12) 0.01295(14) -0.00176(12) -0.00078(11) 0.00046(10)
C(4) 0.01063(12) 0.01158(12) 0.01139(12) -0.00141(10) 0.00036(10) 0.00242(10)
C(5) 0.01247(14) 0.01319(13) 0.01322(14) -0.00398(11) -0.00170(11) 0.00170(11)
C(6) 0.00951(12) 0.01098(11) 0.01140(12) -0.00050(10) -0.00147(10) 0.00013(9)
C(1) 0.00967(13) 0.00903(13) 0.01259(15) -0.00137(12) -0.00042(12) 0.00008(10)
H(5A) 0.026908 0.021576 0.035402 0.005472 0.001711 -0.005379
H(5B) 0.032375 0.038144 0.018682 -0.002701 0.003065 0.004802
H(1) 0.019802 0.027144 0.032159 -0.000684 -0.008677 -0.001904
H(3) 0.018988 0.023462 0.036213 -0.005105 -0.000789 0.003212
H(2A) 0.022482 0.022128 0.038 -0.005499 -0.00421 0.005601
H(2B) 0.025769 0.021116 0.035475 -0.009448 -0.005216 -0.000336
H(4A) 0.018756 0.025377 0.041203 -0.006716 -0.004512 0.001406
H(4B) 0.02568 0.018772 0.04142 -0.009378 -0.001842 0.00056

loop_
_atom_site_label
_atom_site_fract_x
_atom_site_fract_y
_atom_site_fract_z
_atom_site_U_iso_or_equiv
_atom_site_occupancy
_atom_site_symmetry_multiplicity
O(2) 0.12430(3) -0.26341(4) 0.58557(2) 0.015 1 4
O(4) 0.48066(4) 0.08484(5) 0.79397(3) 0.015 1 4
O(6) -0.07456(5) 0.31444(5) 0.67347(3) 0.017 1 4
O(1) 0.29486(3) 0.08165(3) 0.456716(18) 0.013 1 4
N(1) 0.02955(4) 0.03185(4) 0.62473(2) 0.011 1 4
N(3) 0.30929(4) -0.07636(4) 0.68093(2) 0.011 1 4
N(2) 0.49881(4) 0.26216(5) 0.54367(3) 0.015 1 4
N(4) 0.22515(4) 0.38318(5) 0.50054(3) 0.016 1 4
C(2) 0.15181(5) -0.11043(5) 0.62796(3) 0.011 1 4
C(4) 0.04467(4) 0.20053(5) 0.67655(2) 0.011 1 4
C(5) 0.21388(5) 0.23512(6) 0.73637(3) 0.013 1 4
C(6) 0.34490(4) 0.07729(5) 0.74016(2) 0.011 1 4
C(1) 0.33815(5) 0.23719(6) 0.49898(3) 0.011 1 4
H(5A) 0.27128 0.365152 0.710028 0.028 1 4
H(5B) 0.187412 0.26475 0.809216 0.03 1 4
H(1) -0.08065 0.01112 0.581024 0.027 1 4
H(3) 0.404729 -0.172295 0.675519 0.027 1 4
H(2A) 0.58414 0.152843 0.544491 0.028 1 4
H(2B) 0.528515 0.382294 0.58242 0.028 1 4
H(4A) 0.104336 0.362376 0.468322 0.029 1 4
H(4B) 0.259089 0.511527 0.530696 0.029 1 4

loop_
_atom_type_symbol
_atom_type_description
_atom_type_scat_dispersion_real
_atom_type_scat_dispersion_imag
_atom_type_scat_source
C C 0.0033 0.0016 'International Tables Vol C Tables 4.2.6.8 and 6.1.1.4'
H H 0.0000 0.0000 'International Tables Vol C Tables 4.2.6.8 and 6.1.1.4'
N N 0.0061 0.0033 'International Tables Vol C Tables 4.2.6.8 and 6.1.1.4'
O O 0.0106 0.0060 'International Tables Vol C Tables 4.2.6.8 and 6.1.1.4'

loop_
_geom_angle_atom_site_label_1
_geom_angle_atom_site_label_2
_geom_angle_atom_site_label_3
_geom_angle
_geom_angle_site_symmetry_1
_geom_angle_site_symmetry_2
_geom_angle_site_symmetry_3
_geom_angle_publ_flag
C(2) N(1) C(4) 125.31(3) 1_555 1_555 1_555 yes
C(2) N(3) C(6) 124.74(3) 1_555 1_555 1_555 yes
O(2) C(2) N(1) 121.74(3) 1_555 1_555 1_555 yes
O(2) C(2) N(3) 120.41(3) 1_555 1_555 1_555 yes
N(1) C(2) N(3) 117.85(3) 1_555 1_555 1_555 yes
O(6) C(4) N(1) 120.95(3) 1_555 1_555 1_555 yes
O(6) C(4) C(5) 122.35(3) 1_555 1_555 1_555 yes
N(1) C(4) C(5) 116.69(3) 1_555 1_555 1_555 yes
C(4) C(5) C(6) 117.17(3) 1_555 1_555 1_555 yes
O(4) C(6) N(3) 120.71(3) 1_555 1_555 1_555 yes
O(4) C(6) C(5) 121.83(3) 1_555 1_555 1_555 yes
N(3) C(6) C(5) 117.45(3) 1_555 1_555 1_555 yes
O(1) C(1) N(2) 121.01(3) 1_555 1_555 1_555 yes
O(1) C(1) N(4) 120.82(4) 1_555 1_555 1_555 yes
N(2) C(1) N(4) 118.17(3) 1_555 1_555 1_555 yes

loop_
_geom_bond_atom_site_label_1
_geom_bond_atom_site_label_2
_geom_bond_distance
_geom_bond_site_symmetry_1
_geom_bond_site_symmetry_2
_geom_bond_publ_flag
O(2) C(2) 1.2250(4) 1_555 1_555 yes
O(4) C(6) 1.2312(4) 1_555 1_555 yes
O(6) C(4) 1.2185(5) 1_555 1_555 yes
O(1) C(1) 1.2601(4) 1_555 1_555 yes
N(1) C(2) 1.3706(5) 1_555 1_555 yes
N(1) C(4) 1.3780(4) 1_555 1_555 yes
N(1) H(1) 1.0090 1_555 1_555 yes
N(3) C(2) 1.3832(5) 1_555 1_555 yes
N(3) C(6) 1.3634(5) 1_555 1_555 yes
N(3) H(3) 1.0090 1_555 1_555 yes
N(2) C(1) 1.3483(5) 1_555 1_555 yes
N(2) H(2A) 1.0090 1_555 1_555 yes
N(2) H(2B) 1.0090 1_555 1_555 yes
N(4) C(1) 1.3455(5) 1_555 1_555 yes
N(4) H(4A) 1.0090 1_555 1_555 yes
N(4) H(4B) 1.0090 1_555 1_555 yes
C(4) C(5) 1.5023(5) 1_555 1_555 yes
C(5) C(6) 1.4956(5) 1_555 1_555 yes
C(5) H(5A) 1.0920 1_555 1_555 yes
C(5) H(5B) 1.0920 1_555 1_555 yes
